data_1530230
loop_
_publ_author_name
'Kurova, T.A.'
'Aleksandrov, V.B.'

_publ_section_title
;
 The crystal structure of La Ta O4
;
_journal_name_full 'Doklady Akademii Nauk SSSR'
_journal_page_first 1095
_journal_page_last 1098
_journal_volume 201
_journal_year 1971
_chemical_formula_sum 'La O4 Ta'
_chemical_name_systematic 'La (Ta O4)'
_space_group_IT_number 14
_symmetry_space_group_name_Hall '-P 2ybc'
_symmetry_space_group_name_H-M 'P 1 21/c 1'
_cell_angle_alpha 90
_cell_angle_beta 101.516
_cell_angle_gamma 90
_cell_formula_units_Z 4
_cell_length_a 7.651
_cell_length_b 5.577
_cell_length_c 7.823
_cell_volume 327.085
_citation_journal_id_ASTM DANKAS
_cod_data_source_file Kurova_DANKAS_1971_363.cif
_cod_data_source_block La1O4Ta1
_cod_original_cell_volume 327.0847
_cod_original_formula_sum 'La1 O4 Ta1'
_cod_database_code 1530230

loop_
_symmetry_equiv_pos_as_xyz
x,y,z
-x,y+1/2,-z+1/2
-x,-y,-z
x,-y-1/2,z-1/2

loop_
_atom_site_label
_atom_site_type_symbol
_atom_site_fract_x
_atom_site_fract_y
_atom_site_fract_z
_atom_site_occupancy
_atom_site_U_iso_or_equiv
Ta1 Ta+5 0.1683 0.2658 0.3007 1 0.0
O4 O-2 0.334 0.009 0.381 1 0.0
O2 O-2 0.052 0.589 0.207 1 0.0
La1 La+3 0.3418 0.7723 0.0961 1 0.0
O3 O-2 0.381 0.485 0.335 1 0.0
O1 O-2 0.175 0.157 0.052 1 0.0
